data_1557550
loop_
_publ_author_name
'Yuvaraj, K.'
'Douair, Iskander'
'Jones, Dafydd D. L.'
'Maron, Laurent'
'Jones, Cameron'

_publ_section_title
;
 Sterically controlled reductive oligomerisations of CO by activated
 magnesium(i) compounds: deltate vs. ethenediolate formation
;
_journal_issue 13
_journal_name_full 'Chemical Science'
_journal_page_first 3516
_journal_page_last 3522
_journal_paper_doi 10.1039/D0SC00836B
_journal_volume 11
_journal_year 2020
_chemical_formula_sum 'C57 H87 I Mg N2 O'
_chemical_formula_weight 967.49
_space_group_crystal_system triclinic
_space_group_IT_number 2
_space_group_name_Hall '-P 1'
_space_group_name_H-M_alt 'P -1'
_atom_sites_solution_hydrogens geom
_audit_creation_method SHELXL-2016/6
_audit_update_record
;
2020-02-12 deposited with the CCDC.	2020-03-06 downloaded from the CCDC.
;
_cell_angle_alpha 84.547(2)
_cell_angle_beta 75.886(2)
_cell_angle_gamma 71.426(2)
_cell_formula_units_Z 2
_cell_length_a 10.4370(2)
_cell_length_b 14.8235(4)
_cell_length_c 18.7188(5)
_cell_measurement_reflns_used 16591
_cell_measurement_temperature 123(2)
_cell_measurement_theta_max 30.1580
_cell_measurement_theta_min 2.6590
_cell_volume 2661.85(12)
_computing_cell_refinement 'CrysAlisPro 1.171.39.46 (Rigaku OD, 2018)'
_computing_data_collection 'CrysAlisPro 1.171.39.46 (Rigaku OD, 2018)'
_computing_data_reduction 'CrysAlisPro 1.171.39.46 (Rigaku OD, 2018)'
_computing_molecular_graphics xseed
_computing_publication_material Ciftab
_computing_structure_refinement 'SHELXL-2016/6 (Sheldrick, 2016)'
_computing_structure_solution 'SHELXT 2014/5 (Sheldrick, 2014)'
_diffrn_ambient_temperature 123(2)
_diffrn_measured_fraction_theta_full 0.998
_diffrn_measured_fraction_theta_max 0.998
_diffrn_measurement_device_type 'XtaLAB Synergy, Dualflex, HyPix'
_diffrn_radiation_type MoK\a
_diffrn_radiation_wavelength 0.71073
_diffrn_reflns_av_R_equivalents 0.0522
_diffrn_reflns_av_unetI/netI 0.0460
_diffrn_reflns_Laue_measured_fraction_full 0.998
_diffrn_reflns_Laue_measured_fraction_max 0.998
_diffrn_reflns_limit_h_max 12
_diffrn_reflns_limit_h_min -11
_diffrn_reflns_limit_k_max 17
_diffrn_reflns_limit_k_min -17
_diffrn_reflns_limit_l_max 22
_diffrn_reflns_limit_l_min -22
_diffrn_reflns_number 35036
_diffrn_reflns_point_group_measured_fraction_full 0.998
_diffrn_reflns_point_group_measured_fraction_max 0.998
_diffrn_reflns_theta_full 25.242
_diffrn_reflns_theta_max 25.499
_diffrn_reflns_theta_min 2.948
_diffrn_source 'micro-focus sealed X-ray tube'
_exptl_absorpt_coefficient_mu 0.652
_exptl_absorpt_correction_T_max 1.00000
_exptl_absorpt_correction_T_min 0.42921
_exptl_absorpt_correction_type multi-scan
_exptl_absorpt_process_details
;
CrysAlisPro 1.171.39.46 (Rigaku Oxford Diffraction, 2018)
Empirical absorption correction using spherical harmonics,
 implemented in SCALE3 ABSPACK scaling algorithm.
;
_exptl_crystal_colour colorless
_exptl_crystal_density_diffrn 1.207
_exptl_crystal_description block
_exptl_crystal_F_000 1032
_exptl_crystal_size_max 0.230
_exptl_crystal_size_mid 0.210
_exptl_crystal_size_min 0.130
_refine_diff_density_max 0.525
_refine_diff_density_min -0.755
_refine_diff_density_rms 0.073
_refine_ls_extinction_method none
_refine_ls_goodness_of_fit_ref 1.049
_refine_ls_hydrogen_treatment constr
_refine_ls_matrix_type full
_refine_ls_number_parameters 563
_refine_ls_number_reflns 9893
_refine_ls_number_restraints 0
_refine_ls_restrained_S_all 1.049
_refine_ls_R_factor_all 0.0451
_refine_ls_R_factor_gt 0.0375
_refine_ls_shift/su_max 0.001
_refine_ls_shift/su_mean 0.000
_refine_ls_structure_factor_coef Fsqd
_refine_ls_weighting_details 'w=1/[\s^2^(Fo^2^)+(0.0472P)^2^+1.7593P] where P=(Fo^2^+2Fc^2^)/3'
_refine_ls_weighting_scheme calc
_refine_ls_wR_factor_gt 0.0951
_refine_ls_wR_factor_ref 0.0994
_reflns_Friedel_coverage 0.000
_reflns_number_gt 8532
_reflns_number_total 9893
_reflns_threshold_expression 'I > 2\s(I)'
_cod_data_source_file d0sc00836b2.cif
_cod_data_source_block Cj1399
_cod_depositor_comments
;Adding full bibliography for 1557543--1557552.cif.

 Adding full bibliography for 1557543--1557552.cif.
;
_cod_database_code 1557550
_shelx_shelxl_version_number 2016/6
_shelx_space_group_comment
;
The symmetry employed for this shelxl refinement is uniquely defined
by the following loop, which should always be used as a source of
symmetry information in preference to the above space-group names.
They are only intended as comments.
;
_shelx_estimated_absorpt_t_min 0.865
_shelx_estimated_absorpt_t_max 0.920

loop_
_space_group_symop_operation_xyz
'x, y, z'
'-x, -y, -z'

loop_
_atom_site_label
_atom_site_type_symbol
_atom_site_fract_x
_atom_site_fract_y
_atom_site_fract_z
_atom_site_U_iso_or_equiv
_atom_site_adp_type
_atom_site_occupancy
_atom_site_site_symmetry_order
_atom_site_calc_flag
_atom_site_refinement_flags_posn
_atom_site_refinement_flags_adp
_atom_site_refinement_flags_occupancy
_atom_site_disorder_assembly
_atom_site_disorder_group
I1 I 0.62446(2) 0.08515(2) 0.78968(2) 0.03034(7) Uani 1 1 d . . . . .
Mg1 Mg 0.41249(8) 0.23293(5) 0.76488(4) 0.01430(16) Uani 1 1 d . . . . .
O1 O 0.27330(17) 0.16740(12) 0.75409(10) 0.0200(4) Uani 1 1 d . . . . .
N1 N 0.4547(2) 0.32171(14) 0.67737(11) 0.0153(4) Uani 1 1 d . . . . .
C1 C 0.2592(3) 0.07972(19) 0.79246(16) 0.0288(6) Uani 1 1 d . . . . .
H1A H 0.344732 0.026650 0.775252 0.035 Uiso 1 1 calc R U . . .
H1B H 0.180692 0.064654 0.780918 0.035 Uiso 1 1 calc R U . . .
N2 N 0.32545(19) 0.33543(14) 0.84353(11) 0.0142(4) Uani 1 1 d . . . . .
C2 C 0.2344(3) 0.0893(2) 0.87393(16) 0.0310(6) Uani 1 1 d . . . . .
H2A H 0.313744 0.101871 0.885491 0.046 Uiso 1 1 calc R U . . .
H2B H 0.223271 0.030087 0.898771 0.046 Uiso 1 1 calc R U . . .
H2C H 0.150106 0.142066 0.890894 0.046 Uiso 1 1 calc R U . . .
C3 C 0.2367(3) 0.1787(2) 0.68334(15) 0.0256(6) Uani 1 1 d . . . . .
H3A H 0.232632 0.243676 0.663646 0.031 Uiso 1 1 calc R U . . .
H3B H 0.143049 0.171907 0.690147 0.031 Uiso 1 1 calc R U . . .
C4 C 0.3385(3) 0.1069(2) 0.62776(16) 0.0325(6) Uani 1 1 d . . . . .
H4A H 0.432603 0.109441 0.623880 0.049 Uiso 1 1 calc R U . . .
H4B H 0.314622 0.121951 0.579592 0.049 Uiso 1 1 calc R U . . .
H4C H 0.334009 0.042884 0.643849 0.049 Uiso 1 1 calc R U . . .
C5 C 0.4726(2) 0.30205(16) 0.60034(13) 0.0162(5) Uani 1 1 d . . . . .
C6 C 0.3610(2) 0.34653(17) 0.56612(13) 0.0183(5) Uani 1 1 d . . . . .
C7 C 0.2367(3) 0.42821(17) 0.60245(14) 0.0222(5) Uani 1 1 d . . . . .
H7 H 0.224074 0.419170 0.657067 0.027 Uiso 1 1 calc R U . . .
C8 C 0.2677(3) 0.52277(19) 0.58129(16) 0.0298(6) Uani 1 1 d . . . . .
H8A H 0.354539 0.519835 0.595284 0.036 Uiso 1 1 calc R U . . .
H8B H 0.282258 0.532418 0.527198 0.036 Uiso 1 1 calc R U . . .
C9 C 0.1506(4) 0.6070(2) 0.61877(18) 0.0398(8) Uani 1 1 d . . . . .
H9A H 0.140756 0.600098 0.672801 0.048 Uiso 1 1 calc R U . . .
H9B H 0.173801 0.666557 0.602578 0.048 Uiso 1 1 calc R U . . .
C10 C 0.0155(3) 0.6130(2) 0.60046(18) 0.0426(9) Uani 1 1 d . . . . .
H10A H 0.021856 0.627456 0.547212 0.051 Uiso 1 1 calc R U . . .
H10B H -0.059798 0.665479 0.628170 0.051 Uiso 1 1 calc R U . . .
C11 C -0.0189(3) 0.5200(2) 0.61979(17) 0.0364(7) Uani 1 1 d . . . . .
H11A H -0.104597 0.524515 0.603970 0.044 Uiso 1 1 calc R U . . .
H11B H -0.036705 0.509907 0.673896 0.044 Uiso 1 1 calc R U . . .
C12 C 0.0994(3) 0.4344(2) 0.58272(15) 0.0276(6) Uani 1 1 d . . . . .
H12A H 0.075501 0.375075 0.598993 0.033 Uiso 1 1 calc R U . . .
H12B H 0.110527 0.440816 0.528599 0.033 Uiso 1 1 calc R U . . .
C13 C 0.3685(3) 0.31872(18) 0.49592(14) 0.0216(5) Uani 1 1 d . . . . .
H13 H 0.292408 0.347830 0.473496 0.026 Uiso 1 1 calc R U . . .
C14 C 0.4834(3) 0.24968(18) 0.45719(14) 0.0205(5) Uani 1 1 d . . . . .
C15 C 0.4853(3) 0.21611(18) 0.38290(14) 0.0233(6) Uani 1 1 d . . . . .
H15 H 0.574368 0.163860 0.367536 0.028 Uiso 1 1 calc R U . . .
C16 C 0.3663(3) 0.1741(2) 0.38761(16) 0.0293(6) Uani 1 1 d . . . . .
H16A H 0.374624 0.120220 0.423561 0.035 Uiso 1 1 calc R U . . .
H16B H 0.276624 0.223200 0.405813 0.035 Uiso 1 1 calc R U . . .
C17 C 0.3670(3) 0.1392(2) 0.31305(17) 0.0363(7) Uani 1 1 d . . . . .
H17A H 0.449661 0.083142 0.298521 0.044 Uiso 1 1 calc R U . . .
H17B H 0.283507 0.118991 0.317757 0.044 Uiso 1 1 calc R U . . .
C18 C 0.3689(3) 0.2163(2) 0.25334(16) 0.0350(7) Uani 1 1 d . . . . .
H18A H 0.378016 0.189337 0.205287 0.042 Uiso 1 1 calc R U . . .
H18B H 0.279811 0.268258 0.264156 0.042 Uiso 1 1 calc R U . . .
C19 C 0.4867(3) 0.2564(2) 0.24828(15) 0.0341(7) Uani 1 1 d . . . . .
H19A H 0.481121 0.308829 0.211122 0.041 Uiso 1 1 calc R U . . .
H19B H 0.576153 0.206150 0.231956 0.041 Uiso 1 1 calc R U . . .
C20 C 0.4816(3) 0.2938(2) 0.32289(14) 0.0265(6) Uani 1 1 d . . . . .
H20A H 0.561656 0.317775 0.318296 0.032 Uiso 1 1 calc R U . . .
H20B H 0.395665 0.347575 0.337180 0.032 Uiso 1 1 calc R U . . .
C21 C 0.5949(3) 0.21228(18) 0.49000(14) 0.0204(5) Uani 1 1 d . . . . .
H21 H 0.676270 0.167857 0.463422 0.025 Uiso 1 1 calc R U . . .
C22 C 0.5931(2) 0.23698(17) 0.56071(13) 0.0172(5) Uani 1 1 d . . . . .
C23 C 0.7237(2) 0.19456(18) 0.58979(14) 0.0195(5) Uani 1 1 d . . . . .
H23 H 0.702047 0.212610 0.642527 0.023 Uiso 1 1 calc R U . . .
C24 C 0.8404(3) 0.2348(2) 0.54637(16) 0.0267(6) Uani 1 1 d . . . . .
H24A H 0.862417 0.218138 0.493851 0.032 Uiso 1 1 calc R U . . .
H24B H 0.807622 0.305080 0.549403 0.032 Uiso 1 1 calc R U . . .
C25 C 0.9717(3) 0.1955(2) 0.57644(18) 0.0331(7) Uani 1 1 d . . . . .
H25A H 1.044451 0.222223 0.547246 0.040 Uiso 1 1 calc R U . . .
H25B H 0.951313 0.214924 0.628192 0.040 Uiso 1 1 calc R U . . .
C26 C 1.0238(3) 0.0876(2) 0.57258(18) 0.0338(7) Uani 1 1 d . . . . .
H26A H 1.105583 0.062911 0.594785 0.041 Uiso 1 1 calc R U . . .
H26B H 1.053076 0.068464 0.520397 0.041 Uiso 1 1 calc R U . . .
C27 C 0.9106(3) 0.0444(2) 0.61346(16) 0.0308(6) Uani 1 1 d . . . . .
H27A H 0.944798 -0.025381 0.606928 0.037 Uiso 1 1 calc R U . . .
H27B H 0.890385 0.056584 0.666768 0.037 Uiso 1 1 calc R U . . .
C28 C 0.7774(3) 0.08545(18) 0.58591(15) 0.0237(6) Uani 1 1 d . . . . .
H28A H 0.705436 0.058742 0.616083 0.028 Uiso 1 1 calc R U . . .
H28B H 0.794791 0.066338 0.534310 0.028 Uiso 1 1 calc R U . . .
C29 C 0.4873(2) 0.39582(17) 0.69499(13) 0.0173(5) Uani 1 1 d . . . . .
C30 C 0.5810(3) 0.44025(19) 0.63820(15) 0.0246(6) Uani 1 1 d . . . . .
H30A H 0.676372 0.413997 0.644625 0.037 Uiso 1 1 calc R U . . .
H30B H 0.549403 0.509334 0.644509 0.037 Uiso 1 1 calc R U . . .
H30C H 0.577724 0.426184 0.588673 0.037 Uiso 1 1 calc R U . . .
C31 C 0.4440(2) 0.43715(17) 0.76492(14) 0.0184(5) Uani 1 1 d . . . . .
H31 H 0.477561 0.488735 0.768295 0.022 Uiso 1 1 calc R U . . .
C32 C 0.3590(2) 0.41501(17) 0.83091(13) 0.0161(5) Uani 1 1 d . . . . .
C33 C 0.3066(3) 0.49096(19) 0.88910(15) 0.0281(6) Uani 1 1 d . . . . .
H33A H 0.230843 0.543470 0.875815 0.042 Uiso 1 1 calc R U . . .
H33B H 0.382481 0.514919 0.892108 0.042 Uiso 1 1 calc R U . . .
H33C H 0.272768 0.463542 0.936950 0.042 Uiso 1 1 calc R U . . .
C34 C 0.2405(2) 0.31870(16) 0.91385(13) 0.0142(5) Uani 1 1 d . . . . .
C35 C 0.0960(2) 0.33956(16) 0.92241(13) 0.0159(5) Uani 1 1 d . . . . .
C36 C 0.0200(2) 0.38980(17) 0.86314(13) 0.0161(5) Uani 1 1 d . . . . .
H36 H 0.090103 0.400879 0.819032 0.019 Uiso 1 1 calc R U . . .
C37 C -0.0578(3) 0.32969(18) 0.83974(14) 0.0211(5) Uani 1 1 d . . . . .
H37A H 0.009880 0.269189 0.819249 0.025 Uiso 1 1 calc R U . . .
H37B H -0.122391 0.313948 0.883742 0.025 Uiso 1 1 calc R U . . .
C38 C -0.1401(3) 0.3805(2) 0.78217(15) 0.0258(6) Uani 1 1 d . . . . .
H38A H -0.074669 0.386772 0.735214 0.031 Uiso 1 1 calc R U . . .
H38B H -0.195835 0.341548 0.773132 0.031 Uiso 1 1 calc R U . . .
C39 C -0.2361(3) 0.4788(2) 0.80728(16) 0.0294(6) Uani 1 1 d . . . . .
H39A H -0.311931 0.471809 0.848897 0.035 Uiso 1 1 calc R U . . .
H39B H -0.278461 0.512284 0.766387 0.035 Uiso 1 1 calc R U . . .
C40 C -0.1601(3) 0.53880(19) 0.83135(15) 0.0262(6) Uani 1 1 d . . . . .
H40A H -0.093170 0.553658 0.788084 0.031 Uiso 1 1 calc R U . . .
H40B H -0.227772 0.599669 0.851115 0.031 Uiso 1 1 calc R U . . .
C41 C -0.0828(3) 0.48717(18) 0.89002(14) 0.0223(5) Uani 1 1 d . . . . .
H41A H -0.150596 0.477714 0.935041 0.027 Uiso 1 1 calc R U . . .
H41B H -0.031597 0.526884 0.902851 0.027 Uiso 1 1 calc R U . . .
C42 C 0.0190(2) 0.31286(17) 0.98799(13) 0.0167(5) Uani 1 1 d . . . . .
H42 H -0.078551 0.328087 0.993990 0.020 Uiso 1 1 calc R U . . .
C43 C 0.0783(2) 0.26509(17) 1.04484(13) 0.0161(5) Uani 1 1 d . . . . .
C44 C -0.0050(2) 0.22507(17) 1.11039(14) 0.0181(5) Uani 1 1 d . . . . .
H44 H -0.104301 0.248697 1.106706 0.022 Uiso 1 1 calc R U . . .
C45 C 0.0014(3) 0.2541(2) 1.18494(15) 0.0315(6) Uani 1 1 d . . . . .
H45A H -0.034698 0.324325 1.188610 0.038 Uiso 1 1 calc R U . . .
H45B H 0.099155 0.233700 1.189515 0.038 Uiso 1 1 calc R U . . .
C46 C -0.0847(3) 0.2087(2) 1.24793(16) 0.0369(7) Uani 1 1 d . . . . .
H46A H -0.074266 0.225358 1.295736 0.044 Uiso 1 1 calc R U . . .
H46B H -0.183985 0.235005 1.246561 0.044 Uiso 1 1 calc R U . . .
C47 C -0.0399(3) 0.1017(2) 1.24216(18) 0.0395(8) Uani 1 1 d . . . . .
H47A H 0.055404 0.074803 1.250162 0.047 Uiso 1 1 calc R U . . .
H47B H -0.102124 0.075804 1.281371 0.047 Uiso 1 1 calc R U . . .
C48 C -0.0431(3) 0.0713(2) 1.16854(18) 0.0350(7) Uani 1 1 d . . . . .
H48A H -0.140339 0.090486 1.163213 0.042 Uiso 1 1 calc R U . . .
H48B H -0.005685 0.001067 1.165618 0.042 Uiso 1 1 calc R U . . .
C49 C 0.0424(3) 0.11613(19) 1.10588(16) 0.0281(6) Uani 1 1 d . . . . .
H49A H 0.033746 0.098049 1.058113 0.034 Uiso 1 1 calc R U . . .
H49B H 0.141450 0.090964 1.107973 0.034 Uiso 1 1 calc R U . . .
C50 C 0.2206(2) 0.24825(17) 1.03608(14) 0.0184(5) Uani 1 1 d . . . . .
H50 H 0.262823 0.218184 1.075289 0.022 Uiso 1 1 calc R U . . .
C51 C 0.3027(2) 0.27376(16) 0.97226(13) 0.0161(5) Uani 1 1 d . . . . .
C52 C 0.4567(2) 0.25175(18) 0.96893(14) 0.0186(5) Uani 1 1 d . . . . .
H52 H 0.503146 0.265990 0.917667 0.022 Uiso 1 1 calc R U . . .
C53 C 0.5261(3) 0.1467(2) 0.98720(15) 0.0261(6) Uani 1 1 d . . . . .
H53A H 0.484293 0.131501 1.038497 0.031 Uiso 1 1 calc R U . . .
H53B H 0.510161 0.105302 0.953935 0.031 Uiso 1 1 calc R U . . .
C54 C 0.6820(3) 0.1277(2) 0.97818(17) 0.0330(7) Uani 1 1 d . . . . .
H54A H 0.725403 0.059955 0.990122 0.040 Uiso 1 1 calc R U . . .
H54B H 0.724065 0.140014 0.926261 0.040 Uiso 1 1 calc R U . . .
C55 C 0.7110(3) 0.1902(3) 1.02801(19) 0.0438(9) Uani 1 1 d . . . . .
H55A H 0.678964 0.172534 1.080109 0.053 Uiso 1 1 calc R U . . .
H55B H 0.812273 0.179545 1.018391 0.053 Uiso 1 1 calc R U . . .
C56 C 0.6381(3) 0.2945(3) 1.0152(2) 0.0424(9) Uani 1 1 d . . . . .
H56A H 0.680202 0.314416 0.965346 0.051 Uiso 1 1 calc R U . . .
H56B H 0.651571 0.332996 1.051509 0.051 Uiso 1 1 calc R U . . .
C57 C 0.4824(3) 0.3139(2) 1.02199(16) 0.0276(6) Uani 1 1 d . . . . .
H57A H 0.439441 0.381894 1.010707 0.033 Uiso 1 1 calc R U . . .
H57B H 0.438286 0.300273 1.073234 0.033 Uiso 1 1 calc R U . . .

loop_
_atom_site_aniso_label
_atom_site_aniso_U_11
_atom_site_aniso_U_22
_atom_site_aniso_U_33
_atom_site_aniso_U_23
_atom_site_aniso_U_13
_atom_site_aniso_U_12
I1 0.03234(11) 0.02776(11) 0.02546(11) -0.00251(7) -0.01200(8) 0.00297(7)
Mg1 0.0176(4) 0.0140(4) 0.0123(4) -0.0004(3) -0.0045(3) -0.0052(3)
O1 0.0258(9) 0.0195(8) 0.0193(9) 0.0042(7) -0.0096(7) -0.0113(7)
N1 0.0183(10) 0.0172(10) 0.0105(10) -0.0011(8) -0.0043(8) -0.0044(8)
C1 0.0428(16) 0.0228(13) 0.0273(15) 0.0045(11) -0.0092(12) -0.0196(12)
N2 0.0125(9) 0.0184(10) 0.0118(10) -0.0008(8) -0.0022(7) -0.0051(8)
C2 0.0461(17) 0.0256(14) 0.0259(15) 0.0075(11) -0.0121(13) -0.0166(13)
C3 0.0268(13) 0.0314(14) 0.0247(14) 0.0055(11) -0.0146(11) -0.0123(11)
C4 0.0362(15) 0.0423(17) 0.0245(15) -0.0041(13) -0.0079(12) -0.0178(13)
C5 0.0220(12) 0.0168(11) 0.0110(11) 0.0000(9) -0.0044(9) -0.0071(9)
C6 0.0215(12) 0.0154(11) 0.0141(12) -0.0007(9) -0.0018(9) -0.0019(9)
C7 0.0258(13) 0.0195(12) 0.0137(12) -0.0017(10) -0.0046(10) 0.0040(10)
C8 0.0346(15) 0.0210(13) 0.0284(15) -0.0024(11) -0.0084(12) 0.0005(11)
C9 0.056(2) 0.0206(14) 0.0283(16) -0.0044(12) -0.0062(14) 0.0065(13)
C10 0.0431(18) 0.0312(16) 0.0263(16) 0.0037(13) 0.0052(13) 0.0151(14)
C11 0.0271(14) 0.0386(16) 0.0225(15) 0.0065(12) 0.0040(12) 0.0098(12)
C12 0.0241(13) 0.0282(14) 0.0206(14) 0.0005(11) -0.0005(11) 0.0021(11)
C13 0.0238(12) 0.0221(12) 0.0152(12) -0.0006(10) -0.0088(10) 0.0015(10)
C14 0.0233(12) 0.0202(12) 0.0144(12) -0.0026(10) -0.0050(10) -0.0007(10)
C15 0.0223(12) 0.0246(13) 0.0167(13) -0.0076(10) -0.0070(10) 0.0057(10)
C16 0.0419(16) 0.0234(13) 0.0230(14) -0.0037(11) -0.0122(12) -0.0059(12)
C17 0.0497(18) 0.0306(15) 0.0312(17) -0.0108(13) -0.0179(14) -0.0064(14)
C18 0.0400(16) 0.0415(17) 0.0223(15) -0.0104(13) -0.0159(13) -0.0014(13)
C19 0.0410(16) 0.0445(17) 0.0147(14) -0.0046(12) -0.0089(12) -0.0070(14)
C20 0.0318(14) 0.0324(14) 0.0148(13) -0.0043(11) -0.0057(11) -0.0076(12)
C21 0.0206(12) 0.0213(12) 0.0154(12) -0.0046(10) -0.0047(10) 0.0008(10)
C22 0.0186(11) 0.0177(11) 0.0155(12) 0.0010(9) -0.0057(9) -0.0046(9)
C23 0.0201(12) 0.0238(13) 0.0141(12) -0.0008(10) -0.0073(10) -0.0034(10)
C24 0.0212(13) 0.0302(14) 0.0257(15) -0.0037(11) -0.0049(11) -0.0031(11)
C25 0.0207(13) 0.0405(17) 0.0380(17) -0.0076(13) -0.0076(12) -0.0064(12)
C26 0.0212(13) 0.0406(17) 0.0354(17) -0.0087(13) -0.0130(12) 0.0037(12)
C27 0.0296(14) 0.0301(14) 0.0282(15) -0.0034(12) -0.0149(12) 0.0039(12)
C28 0.0256(13) 0.0229(13) 0.0200(13) -0.0016(10) -0.0093(11) -0.0006(10)
C29 0.0184(11) 0.0184(11) 0.0136(12) 0.0006(9) -0.0020(9) -0.0049(9)
C30 0.0319(14) 0.0235(13) 0.0189(13) -0.0019(10) 0.0018(11) -0.0142(11)
C31 0.0218(12) 0.0191(12) 0.0176(13) -0.0028(10) -0.0032(10) -0.0111(10)
C32 0.0173(11) 0.0193(12) 0.0121(12) -0.0018(9) -0.0040(9) -0.0054(9)
C33 0.0427(16) 0.0248(13) 0.0166(13) -0.0074(11) 0.0029(12) -0.0155(12)
C34 0.0159(11) 0.0154(11) 0.0124(11) -0.0011(9) -0.0026(9) -0.0063(9)
C35 0.0157(11) 0.0163(11) 0.0155(12) -0.0013(9) -0.0051(9) -0.0031(9)
C36 0.0142(11) 0.0210(12) 0.0131(12) 0.0037(9) -0.0047(9) -0.0051(9)
C37 0.0216(12) 0.0248(13) 0.0181(13) 0.0007(10) -0.0076(10) -0.0067(10)
C38 0.0271(13) 0.0346(15) 0.0209(14) 0.0037(11) -0.0123(11) -0.0126(11)
C39 0.0201(13) 0.0409(16) 0.0251(15) 0.0079(12) -0.0105(11) -0.0049(12)
C40 0.0257(13) 0.0242(13) 0.0225(14) 0.0026(11) -0.0067(11) 0.0011(11)
C41 0.0250(13) 0.0218(12) 0.0174(13) -0.0004(10) -0.0065(10) -0.0019(10)
C42 0.0138(11) 0.0196(12) 0.0172(12) 0.0015(9) -0.0039(9) -0.0058(9)
C43 0.0165(11) 0.0177(11) 0.0153(12) 0.0000(9) -0.0039(9) -0.0067(9)
C44 0.0158(11) 0.0229(12) 0.0168(12) 0.0029(10) -0.0048(9) -0.0078(9)
C45 0.0418(16) 0.0415(16) 0.0179(14) -0.0012(12) -0.0033(12) -0.0244(14)
C46 0.0446(17) 0.0502(19) 0.0185(15) -0.0016(13) -0.0014(13) -0.0219(15)
C47 0.0338(16) 0.0486(19) 0.0356(18) 0.0211(14) -0.0083(13) -0.0179(14)
C48 0.0340(15) 0.0288(15) 0.0403(18) 0.0117(13) -0.0034(13) -0.0145(12)
C49 0.0268(14) 0.0238(13) 0.0318(16) 0.0031(11) -0.0018(12) -0.0098(11)
C50 0.0192(12) 0.0234(12) 0.0145(12) 0.0018(10) -0.0073(9) -0.0073(10)
C51 0.0155(11) 0.0170(11) 0.0175(12) -0.0028(9) -0.0048(9) -0.0057(9)
C52 0.0139(11) 0.0277(13) 0.0155(12) -0.0010(10) -0.0053(9) -0.0066(10)
C53 0.0227(13) 0.0310(14) 0.0224(14) -0.0025(11) -0.0100(11) -0.0012(11)
C54 0.0202(13) 0.0454(17) 0.0284(16) -0.0084(13) -0.0110(11) 0.0030(12)
C55 0.0202(14) 0.073(2) 0.0383(18) -0.0198(17) -0.0156(13) -0.0023(14)
C56 0.0207(14) 0.061(2) 0.052(2) -0.0253(17) -0.0069(13) -0.0165(14)
C57 0.0169(12) 0.0368(15) 0.0314(15) -0.0112(12) -0.0058(11) -0.0082(11)

loop_
_atom_type_symbol
_atom_type_description
_atom_type_scat_dispersion_real
_atom_type_scat_dispersion_imag
_atom_type_scat_source
C C 0.0033 0.0016 'International Tables Vol C Tables 4.2.6.8 and 6.1.1.4'
H H 0.0000 0.0000 'International Tables Vol C Tables 4.2.6.8 and 6.1.1.4'
N N 0.0061 0.0033 'International Tables Vol C Tables 4.2.6.8 and 6.1.1.4'
O O 0.0106 0.0060 'International Tables Vol C Tables 4.2.6.8 and 6.1.1.4'
Mg Mg 0.0486 0.0363 'International Tables Vol C Tables 4.2.6.8 and 6.1.1.4'
I I -0.4742 1.8119 'International Tables Vol C Tables 4.2.6.8 and 6.1.1.4'

loop_
_geom_angle_atom_site_label_1
_geom_angle_atom_site_label_2
_geom_angle_atom_site_label_3
_geom_angle
_geom_angle_site_symmetry_1
_geom_angle_site_symmetry_3
_geom_angle_publ_flag
O1 Mg1 N2 111.26(8) . . ?
O1 Mg1 N1 113.14(8) . . ?
N2 Mg1 N1 96.98(8) . . ?
O1 Mg1 I1 101.90(6) . . ?
N2 Mg1 I1 117.18(6) . . ?
N1 Mg1 I1 116.92(6) . . ?
C3 O1 C1 112.5(2) . . ?
C3 O1 Mg1 116.29(15) . . ?
C1 O1 Mg1 124.61(16) . . ?
C29 N1 C5 119.7(2) . . ?
C29 N1 Mg1 114.08(16) . . ?
C5 N1 Mg1 125.49(15) . . ?
O1 C1 C2 110.7(2) . . ?
O1 C1 H1A 109.5 . . ?
C2 C1 H1A 109.5 . . ?
O1 C1 H1B 109.5 . . ?
C2 C1 H1B 109.5 . . ?
H1A C1 H1B 108.1 . . ?
C32 N2 C34 120.18(19) . . ?
C32 N2 Mg1 117.87(16) . . ?
C34 N2 Mg1 121.68(15) . . ?
C1 C2 H2A 109.5 . . ?
C1 C2 H2B 109.5 . . ?
H2A C2 H2B 109.5 . . ?
C1 C2 H2C 109.5 . . ?
H2A C2 H2C 109.5 . . ?
H2B C2 H2C 109.5 . . ?
O1 C3 C4 112.9(2) . . ?
O1 C3 H3A 109.0 . . ?
C4 C3 H3A 109.0 . . ?
O1 C3 H3B 109.0 . . ?
C4 C3 H3B 109.0 . . ?
H3A C3 H3B 107.8 . . ?
C3 C4 H4A 109.5 . . ?
C3 C4 H4B 109.5 . . ?
H4A C4 H4B 109.5 . . ?
C3 C4 H4C 109.5 . . ?
H4A C4 H4C 109.5 . . ?
H4B C4 H4C 109.5 . . ?
C22 C5 C6 119.5(2) . . ?
C22 C5 N1 122.2(2) . . ?
C6 C5 N1 118.2(2) . . ?
C13 C6 C5 119.0(2) . . ?
C13 C6 C7 119.4(2) . . ?
C5 C6 C7 121.6(2) . . ?
C6 C7 C8 109.4(2) . . ?
C6 C7 C12 114.4(2) . . ?
C8 C7 C12 108.9(2) . . ?
C6 C7 H7 108.0 . . ?
C8 C7 H7 108.0 . . ?
C12 C7 H7 108.0 . . ?
C9 C8 C7 112.1(2) . . ?
C9 C8 H8A 109.2 . . ?
C7 C8 H8A 109.2 . . ?
C9 C8 H8B 109.2 . . ?
C7 C8 H8B 109.2 . . ?
H8A C8 H8B 107.9 . . ?
C10 C9 C8 111.1(3) . . ?
C10 C9 H9A 109.4 . . ?
C8 C9 H9A 109.4 . . ?
C10 C9 H9B 109.4 . . ?
C8 C9 H9B 109.4 . . ?
H9A C9 H9B 108.0 . . ?
C9 C10 C11 111.0(2) . . ?
C9 C10 H10A 109.4 . . ?
C11 C10 H10A 109.4 . . ?
C9 C10 H10B 109.4 . . ?
C11 C10 H10B 109.4 . . ?
H10A C10 H10B 108.0 . . ?
C10 C11 C12 112.0(2) . . ?
C10 C11 H11A 109.2 . . ?
C12 C11 H11A 109.2 . . ?
C10 C11 H11B 109.2 . . ?
C12 C11 H11B 109.2 . . ?
H11A C11 H11B 107.9 . . ?
C7 C12 C11 110.9(2) . . ?
C7 C12 H12A 109.5 . . ?
C11 C12 H12A 109.5 . . ?
C7 C12 H12B 109.5 . . ?
C11 C12 H12B 109.5 . . ?
H12A C12 H12B 108.1 . . ?
C6 C13 C14 122.5(2) . . ?
C6 C13 H13 118.8 . . ?
C14 C13 H13 118.8 . . ?
C21 C14 C13 117.1(2) . . ?
C21 C14 C15 121.4(2) . . ?
C13 C14 C15 121.5(2) . . ?
C14 C15 C20 113.2(2) . . ?
C14 C15 C16 111.6(2) . . ?
C20 C15 C16 109.9(2) . . ?
C14 C15 H15 107.3 . . ?
C20 C15 H15 107.3 . . ?
C16 C15 H15 107.3 . . ?
C17 C16 C15 112.3(2) . . ?
C17 C16 H16A 109.1 . . ?
C15 C16 H16A 109.1 . . ?
C17 C16 H16B 109.1 . . ?
C15 C16 H16B 109.1 . . ?
H16A C16 H16B 107.9 . . ?
C18 C17 C16 111.7(2) . . ?
C18 C17 H17A 109.3 . . ?
C16 C17 H17A 109.3 . . ?
C18 C17 H17B 109.3 . . ?
C16 C17 H17B 109.3 . . ?
H17A C17 H17B 107.9 . . ?
C19 C18 C17 111.8(3) . . ?
C19 C18 H18A 109.3 . . ?
C17 C18 H18A 109.3 . . ?
C19 C18 H18B 109.3 . . ?
C17 C18 H18B 109.3 . . ?
H18A C18 H18B 107.9 . . ?
C18 C19 C20 111.1(2) . . ?
C18 C19 H19A 109.4 . . ?
C20 C19 H19A 109.4 . . ?
C18 C19 H19B 109.4 . . ?
C20 C19 H19B 109.4 . . ?
H19A C19 H19B 108.0 . . ?
C15 C20 C19 111.5(2) . . ?
C15 C20 H20A 109.3 . . ?
C19 C20 H20A 109.3 . . ?
C15 C20 H20B 109.3 . . ?
C19 C20 H20B 109.3 . . ?
H20A C20 H20B 108.0 . . ?
C14 C21 C22 122.9(2) . . ?
C14 C21 H21 118.5 . . ?
C22 C21 H21 118.5 . . ?
C21 C22 C5 118.7(2) . . ?
C21 C22 C23 118.2(2) . . ?
C5 C22 C23 123.1(2) . . ?
C22 C23 C28 112.7(2) . . ?
C22 C23 C24 110.7(2) . . ?
C28 C23 C24 108.6(2) . . ?
C22 C23 H23 108.3 . . ?
C28 C23 H23 108.3 . . ?
C24 C23 H23 108.3 . . ?
C25 C24 C23 111.6(2) . . ?
C25 C24 H24A 109.3 . . ?
C23 C24 H24A 109.3 . . ?
C25 C24 H24B 109.3 . . ?
C23 C24 H24B 109.3 . . ?
H24A C24 H24B 108.0 . . ?
C26 C25 C24 110.3(2) . . ?
C26 C25 H25A 109.6 . . ?
C24 C25 H25A 109.6 . . ?
C26 C25 H25B 109.6 . . ?
C24 C25 H25B 109.6 . . ?
H25A C25 H25B 108.1 . . ?
C25 C26 C27 110.9(2) . . ?
C25 C26 H26A 109.5 . . ?
C27 C26 H26A 109.5 . . ?
C25 C26 H26B 109.5 . . ?
C27 C26 H26B 109.5 . . ?
H26A C26 H26B 108.1 . . ?
C28 C27 C26 112.1(2) . . ?
C28 C27 H27A 109.2 . . ?
C26 C27 H27A 109.2 . . ?
C28 C27 H27B 109.2 . . ?
C26 C27 H27B 109.2 . . ?
H27A C27 H27B 107.9 . . ?
C27 C28 C23 111.9(2) . . ?
C27 C28 H28A 109.2 . . ?
C23 C28 H28A 109.2 . . ?
C27 C28 H28B 109.2 . . ?
C23 C28 H28B 109.2 . . ?
H28A C28 H28B 107.9 . . ?
N1 C29 C31 125.2(2) . . ?
N1 C29 C30 120.2(2) . . ?
C31 C29 C30 114.6(2) . . ?
C29 C30 H30A 109.5 . . ?
C29 C30 H30B 109.5 . . ?
H30A C30 H30B 109.5 . . ?
C29 C30 H30C 109.5 . . ?
H30A C30 H30C 109.5 . . ?
H30B C30 H30C 109.5 . . ?
C29 C31 C32 131.0(2) . . ?
C29 C31 H31 114.5 . . ?
C32 C31 H31 114.5 . . ?
N2 C32 C31 124.6(2) . . ?
N2 C32 C33 120.6(2) . . ?
C31 C32 C33 114.8(2) . . ?
C32 C33 H33A 109.5 . . ?
C32 C33 H33B 109.5 . . ?
H33A C33 H33B 109.5 . . ?
C32 C33 H33C 109.5 . . ?
H33A C33 H33C 109.5 . . ?
H33B C33 H33C 109.5 . . ?
C35 C34 C51 119.5(2) . . ?
C35 C34 N2 120.0(2) . . ?
C51 C34 N2 120.3(2) . . ?
C42 C35 C34 118.7(2) . . ?
C42 C35 C36 118.2(2) . . ?
C34 C35 C36 123.0(2) . . ?
C35 C36 C37 111.8(2) . . ?
C35 C36 C41 110.6(2) . . ?
C37 C36 C41 109.5(2) . . ?
C35 C36 H36 108.3 . . ?
C37 C36 H36 108.3 . . ?
C41 C36 H36 108.3 . . ?
C38 C37 C36 112.8(2) . . ?
C38 C37 H37A 109.0 . . ?
C36 C37 H37A 109.0 . . ?
C38 C37 H37B 109.0 . . ?
C36 C37 H37B 109.0 . . ?
H37A C37 H37B 107.8 . . ?
C39 C38 C37 111.7(2) . . ?
C39 C38 H38A 109.3 . . ?
C37 C38 H38A 109.3 . . ?
C39 C38 H38B 109.3 . . ?
C37 C38 H38B 109.3 . . ?
H38A C38 H38B 108.0 . . ?
C38 C39 C40 112.3(2) . . ?
C38 C39 H39A 109.2 . . ?
C40 C39 H39A 109.2 . . ?
C38 C39 H39B 109.2 . . ?
C40 C39 H39B 109.2 . . ?
H39A C39 H39B 107.9 . . ?
C41 C40 C39 111.5(2) . . ?
C41 C40 H40A 109.3 . . ?
C39 C40 H40A 109.3 . . ?
C41 C40 H40B 109.3 . . ?
C39 C40 H40B 109.3 . . ?
H40A C40 H40B 108.0 . . ?
C40 C41 C36 111.5(2) . . ?
C40 C41 H41A 109.3 . . ?
C36 C41 H41A 109.3 . . ?
C40 C41 H41B 109.3 . . ?
C36 C41 H41B 109.3 . . ?
H41A C41 H41B 108.0 . . ?
C43 C42 C35 122.9(2) . . ?
C43 C42 H42 118.6 . . ?
C35 C42 H42 118.6 . . ?
C42 C43 C50 117.2(2) . . ?
C42 C43 C44 121.2(2) . . ?
C50 C43 C44 121.3(2) . . ?
C43 C44 C45 114.7(2) . . ?
C43 C44 C49 109.12(19) . . ?
C45 C44 C49 110.0(2) . . ?
C43 C44 H44 107.6 . . ?
C45 C44 H44 107.6 . . ?
C49 C44 H44 107.6 . . ?
C44 C45 C46 110.7(2) . . ?
C44 C45 H45A 109.5 . . ?
C46 C45 H45A 109.5 . . ?
C44 C45 H45B 109.5 . . ?
C46 C45 H45B 109.5 . . ?
H45A C45 H45B 108.1 . . ?
C47 C46 C45 111.8(2) . . ?
C47 C46 H46A 109.3 . . ?
C45 C46 H46A 109.3 . . ?
C47 C46 H46B 109.3 . . ?
C45 C46 H46B 109.3 . . ?
H46A C46 H46B 107.9 . . ?
C48 C47 C46 112.1(3) . . ?
C48 C47 H47A 109.2 . . ?
C46 C47 H47A 109.2 . . ?
C48 C47 H47B 109.2 . . ?
C46 C47 H47B 109.2 . . ?
H47A C47 H47B 107.9 . . ?
C47 C48 C49 111.1(3) . . ?
C47 C48 H48A 109.4 . . ?
C49 C48 H48A 109.4 . . ?
C47 C48 H48B 109.4 . . ?
C49 C48 H48B 109.4 . . ?
H48A C48 H48B 108.0 . . ?
C48 C49 C44 111.8(2) . . ?
C48 C49 H49A 109.3 . . ?
C44 C49 H49A 109.3 . . ?
C48 C49 H49B 109.3 . . ?
C44 C49 H49B 109.3 . . ?
H49A C49 H49B 107.9 . . ?
C51 C50 C43 122.5(2) . . ?
C51 C50 H50 118.7 . . ?
C43 C50 H50 118.7 . . ?
C50 C51 C34 119.0(2) . . ?
C50 C51 C52 117.9(2) . . ?
C34 C51 C52 123.1(2) . . ?
C51 C52 C53 112.6(2) . . ?
C51 C52 C57 111.60(19) . . ?
C53 C52 C57 108.2(2) . . ?
C51 C52 H52 108.1 . . ?
C53 C52 H52 108.1 . . ?
C57 C52 H52 108.1 . . ?
C54 C53 C52 110.1(2) . . ?
C54 C53 H53A 109.6 . . ?
C52 C53 H53A 109.6 . . ?
C54 C53 H53B 109.6 . . ?
C52 C53 H53B 109.6 . . ?
H53A C53 H53B 108.2 . . ?
C55 C54 C53 111.4(2) . . ?
C55 C54 H54A 109.4 . . ?
C53 C54 H54A 109.4 . . ?
C55 C54 H54B 109.4 . . ?
C53 C54 H54B 109.4 . . ?
H54A C54 H54B 108.0 . . ?
C56 C55 C54 111.1(3) . . ?
C56 C55 H55A 109.4 . . ?
C54 C55 H55A 109.4 . . ?
C56 C55 H55B 109.4 . . ?
C54 C55 H55B 109.4 . . ?
H55A C55 H55B 108.0 . . ?
C55 C56 C57 111.9(3) . . ?
C55 C56 H56A 109.2 . . ?
C57 C56 H56A 109.2 . . ?
C55 C56 H56B 109.2 . . ?
C57 C56 H56B 109.2 . . ?
H56A C56 H56B 107.9 . . ?
C56 C57 C52 111.0(2) . . ?
C56 C57 H57A 109.4 . . ?
C52 C57 H57A 109.4 . . ?
C56 C57 H57B 109.4 . . ?
C52 C57 H57B 109.4 . . ?
H57A C57 H57B 108.0 . . ?

loop_
_geom_bond_atom_site_label_1
_geom_bond_atom_site_label_2
_geom_bond_distance
_geom_bond_site_symmetry_2
_geom_bond_publ_flag
I1 Mg1 2.6700(8) . ?
Mg1 O1 2.0431(19) . ?
Mg1 N2 2.048(2) . ?
Mg1 N1 2.054(2) . ?
O1 C3 1.446(3) . ?
O1 C1 1.456(3) . ?
N1 C29 1.339(3) . ?
N1 C5 1.454(3) . ?
C1 C2 1.496(4) . ?
C1 H1A 0.9900 . ?
C1 H1B 0.9900 . ?
N2 C32 1.319(3) . ?
N2 C34 1.445(3) . ?
C2 H2A 0.9800 . ?
C2 H2B 0.9800 . ?
C2 H2C 0.9800 . ?
C3 C4 1.515(4) . ?
C3 H3A 0.9900 . ?
C3 H3B 0.9900 . ?
C4 H4A 0.9800 . ?
C4 H4B 0.9800 . ?
C4 H4C 0.9800 . ?
C5 C22 1.404(3) . ?
C5 C6 1.412(3) . ?
C6 C13 1.391(3) . ?
C6 C7 1.529(3) . ?
C7 C8 1.532(4) . ?
C7 C12 1.539(4) . ?
C7 H7 1.0000 . ?
C8 C9 1.523(4) . ?
C8 H8A 0.9900 . ?
C8 H8B 0.9900 . ?
C9 C10 1.504(5) . ?
C9 H9A 0.9900 . ?
C9 H9B 0.9900 . ?
C10 C11 1.522(5) . ?
C10 H10A 0.9900 . ?
C10 H10B 0.9900 . ?
C11 C12 1.539(3) . ?
C11 H11A 0.9900 . ?
C11 H11B 0.9900 . ?
C12 H12A 0.9900 . ?
C12 H12B 0.9900 . ?
C13 C14 1.395(3) . ?
C13 H13 0.9500 . ?
C14 C21 1.382(4) . ?
C14 C15 1.515(3) . ?
C15 C20 1.528(4) . ?
C15 C16 1.538(4) . ?
C15 H15 1.0000 . ?
C16 C17 1.532(4) . ?
C16 H16A 0.9900 . ?
C16 H16B 0.9900 . ?
C17 C18 1.522(5) . ?
C17 H17A 0.9900 . ?
C17 H17B 0.9900 . ?
C18 C19 1.508(5) . ?
C18 H18A 0.9900 . ?
C18 H18B 0.9900 . ?
C19 C20 1.534(4) . ?
C19 H19A 0.9900 . ?
C19 H19B 0.9900 . ?
C20 H20A 0.9900 . ?
C20 H20B 0.9900 . ?
C21 C22 1.401(3) . ?
C21 H21 0.9500 . ?
C22 C23 1.517(3) . ?
C23 C28 1.536(3) . ?
C23 C24 1.545(4) . ?
C23 H23 1.0000 . ?
C24 C25 1.530(4) . ?
C24 H24A 0.9900 . ?
C24 H24B 0.9900 . ?
C25 C26 1.519(4) . ?
C25 H25A 0.9900 . ?
C25 H25B 0.9900 . ?
C26 C27 1.530(4) . ?
C26 H26A 0.9900 . ?
C26 H26B 0.9900 . ?
C27 C28 1.523(4) . ?
C27 H27A 0.9900 . ?
C27 H27B 0.9900 . ?
C28 H28A 0.9900 . ?
C28 H28B 0.9900 . ?
C29 C31 1.407(3) . ?
C29 C30 1.513(3) . ?
C30 H30A 0.9800 . ?
C30 H30B 0.9800 . ?
C30 H30C 0.9800 . ?
C31 C32 1.412(3) . ?
C31 H31 0.9500 . ?
C32 C33 1.518(3) . ?
C33 H33A 0.9800 . ?
C33 H33B 0.9800 . ?
C33 H33C 0.9800 . ?
C34 C35 1.410(3) . ?
C34 C51 1.412(3) . ?
C35 C42 1.392(3) . ?
C35 C36 1.520(3) . ?
C36 C37 1.534(3) . ?
C36 C41 1.541(3) . ?
C36 H36 1.0000 . ?
C37 C38 1.533(4) . ?
C37 H37A 0.9900 . ?
C37 H37B 0.9900 . ?
C38 C39 1.524(4) . ?
C38 H38A 0.9900 . ?
C38 H38B 0.9900 . ?
C39 C40 1.524(4) . ?
C39 H39A 0.9900 . ?
C39 H39B 0.9900 . ?
C40 C41 1.523(4) . ?
C40 H40A 0.9900 . ?
C40 H40B 0.9900 . ?
C41 H41A 0.9900 . ?
C41 H41B 0.9900 . ?
C42 C43 1.384(3) . ?
C42 H42 0.9500 . ?
C43 C50 1.395(3) . ?
C43 C44 1.511(3) . ?
C44 C45 1.522(4) . ?
C44 C49 1.535(4) . ?
C44 H44 1.0000 . ?
C45 C46 1.539(4) . ?
C45 H45A 0.9900 . ?
C45 H45B 0.9900 . ?
C46 C47 1.511(5) . ?
C46 H46A 0.9900 . ?
C46 H46B 0.9900 . ?
C47 C48 1.501(5) . ?
C47 H47A 0.9900 . ?
C47 H47B 0.9900 . ?
C48 C49 1.528(4) . ?
C48 H48A 0.9900 . ?
C48 H48B 0.9900 . ?
C49 H49A 0.9900 . ?
C49 H49B 0.9900 . ?
C50 C51 1.388(3) . ?
C50 H50 0.9500 . ?
C51 C52 1.522(3) . ?
C52 C53 1.539(4) . ?
C52 C57 1.539(4) . ?
C52 H52 1.0000 . ?
C53 C54 1.529(4) . ?
C53 H53A 0.9900 . ?
C53 H53B 0.9900 . ?
C54 C55 1.517(4) . ?
C54 H54A 0.9900 . ?
C54 H54B 0.9900 . ?
C55 C56 1.515(5) . ?
C55 H55A 0.9900 . ?
C55 H55B 0.9900 . ?
C56 C57 1.532(4) . ?
C56 H56A 0.9900 . ?
C56 H56B 0.9900 . ?
C57 H57A 0.9900 . ?
C57 H57B 0.9900 . ?
